data_2021581
loop_
_publ_author_name
'Wilson, Kylie M.'
'Swartout, John W.'
'Touchton, Henry A.'
'Lambert, Erica N.'
'Johnstone, James E.'
'Archambeau, Ashley K.'
'Marolf, David M.'
'Mikeska, Emily R.'
'Lynch, Vincent M.'
'Nesterov, Vladimir N.'
'Reinheimer, Eric W.'
'Powell, Gregory L.'
'Powell, Cynthia B.'

_publ_section_title
;
 Asymmetric diosmium sawhorse complexes
;
_journal_coeditor_code YP3178
_journal_issue 5
_journal_name_full 'Acta Crystallographica Section C'
_journal_page_first 529
_journal_page_last 537
_journal_paper_doi 10.1107/S2053229619004236
_journal_volume 75
_journal_year 2019
_chemical_formula_iupac '[Os2 (C2 H3 O2)2 (C O)6]'
_chemical_formula_moiety 'C10 H6 O10 Os2'
_chemical_formula_sum 'C10 H6 O10 Os2'
_chemical_formula_weight 666.55
_chemical_name_systematic Bis(\m-acetato-1\k<i>O</i>:2\k<i>O</i>')bis(tricarbonylosmium)(<i>Os</i>---<i>Os</i>)
_space_group_crystal_system monoclinic
_space_group_IT_number 14
_space_group_name_Hall '-P 2yn'
_space_group_name_H-M_alt 'P 1 21/n 1'
_symmetry_space_group_name_Hall '-P 2yn'
_symmetry_space_group_name_H-M 'P 1 21/n 1'
_atom_sites_solution_hydrogens geom
_audit_creation_method
;
Olex2 1.2
(compiled 2018.05.29 svn.r3508 for OlexSys, GUI svn.r5506)
;
_cell_angle_alpha 90
_cell_angle_beta 105.2020(10)
_cell_angle_gamma 90
_cell_formula_units_Z 4
_cell_length_a 7.6949(5)
_cell_length_b 14.3612(10)
_cell_length_c 13.8623(9)
_cell_measurement_reflns_used 9606
_cell_measurement_temperature 200(2)
_cell_measurement_theta_max 33.065
_cell_measurement_theta_min 2.767
_cell_volume 1478.29(17)
_computing_cell_refinement
;
SAINT (Bruker, 2009)
;
_computing_data_collection
;
APEX2 (Bruker, 2009)
;
_computing_data_reduction
;
SAINT (Bruker, 2009)
;
_computing_molecular_graphics
;
<i>OLEX2</i> (Dolomanov <i>et al.</i>, 2009)
;
_computing_publication_material
;
<i>OLEX2</i> (Dolomanov <i>et al.</i>, 2009)
;
_computing_structure_refinement
;
SHELXL2018 (Sheldrick, 2015b)
;
_computing_structure_solution
;
SHELXT (Sheldrick, 2015a)
;
_diffrn_ambient_temperature 200.15
_diffrn_measured_fraction_theta_full 0.998
_diffrn_measured_fraction_theta_max 0.998
_diffrn_measurement_device_type 'Bruker APEXII CCD'
_diffrn_measurement_method '\f and \w scans'
_diffrn_radiation_type MoK\a
_diffrn_radiation_wavelength 0.71073
_diffrn_reflns_av_R_equivalents 0.0464
_diffrn_reflns_av_unetI/netI 0.0404
_diffrn_reflns_limit_h_max 9
_diffrn_reflns_limit_h_min -9
_diffrn_reflns_limit_k_max 18
_diffrn_reflns_limit_k_min -18
_diffrn_reflns_limit_l_max 17
_diffrn_reflns_limit_l_min -17
_diffrn_reflns_number 14002
_diffrn_reflns_theta_full 25.242
_diffrn_reflns_theta_max 27.102
_diffrn_reflns_theta_min 2.081
_exptl_absorpt_coefficient_mu 17.221
_exptl_absorpt_correction_T_max 0.7465
_exptl_absorpt_correction_T_min 0.2954
_exptl_absorpt_correction_type multi-scan
_exptl_absorpt_process_details
;
(SADABS; Bruker, 2008)
;
_exptl_crystal_colour colorless
_exptl_crystal_density_diffrn 2.995
_exptl_crystal_description block
_exptl_crystal_F_000 1192
_exptl_crystal_size_max 0.189
_exptl_crystal_size_mid 0.115
_exptl_crystal_size_min 0.066
_refine_diff_density_max 1.797
_refine_diff_density_min -1.331
_refine_ls_extinction_coef 0.00198(9)
_refine_ls_extinction_expression Fc^*^=kFc[1+0.001xFc^2^\l^3^/sin(2\q)]^-1/4^
_refine_ls_extinction_method
;
SHELXL2018 (Sheldrick, 2015b)
;
_refine_ls_goodness_of_fit_ref 1.086
_refine_ls_hydrogen_treatment constr
_refine_ls_matrix_type full
_refine_ls_number_parameters 202
_refine_ls_number_reflns 3252
_refine_ls_number_restraints 0
_refine_ls_restrained_S_all 1.086
_refine_ls_R_factor_all 0.0254
_refine_ls_R_factor_gt 0.0227
_refine_ls_shift/su_max 0.001
_refine_ls_shift/su_mean 0.000
_refine_ls_structure_factor_coef Fsqd
_refine_ls_weighting_details 'w=1/[\s^2^(Fo^2^)+(0.0082P)^2^+2.0911P] where P=(Fo^2^+2Fc^2^)/3'
_refine_ls_weighting_scheme calc
_refine_ls_wR_factor_gt 0.0536
_refine_ls_wR_factor_ref 0.0549
_reflns_number_gt 3003
_reflns_number_total 3252
_reflns_threshold_expression 'I > 2\s(I)'
_cod_data_source_file yp3178sup1.cif
_cod_data_source_block 2
_cod_depositor_comments 'Adding full bibliography for 2021580--2021587.cif.'
_cod_database_code 2021581
_cod_database_fobs_code 2021581
_shelx_space_group_comment
;
The symmetry employed for this shelxl refinement is uniquely defined
by the following loop, which should always be used as a source of
symmetry information in preference to the above space-group names.
They are only intended as comments.
;
_shelx_estimated_absorpt_t_min 0.139
_shelx_estimated_absorpt_t_max 0.396

loop_
_space_group_symop_operation_xyz
'x, y, z'
'-x+1/2, y+1/2, -z+1/2'
'-x, -y, -z'
'x-1/2, -y-1/2, z-1/2'

loop_
_atom_site_type_symbol
_atom_site_label
_atom_site_fract_x
_atom_site_fract_y
_atom_site_fract_z
_atom_site_U_iso_or_equiv
_atom_site_adp_type
_atom_site_calc_flag
_atom_site_occupancy
Os Os1 0.42547(2) 0.22664(2) 0.05236(2) 0.01655(7) Uani d 1
Os Os2 0.77231(2) 0.21800(2) 0.17010(2) 0.01619(7) Uani d 1
O O8 0.6745(4) 0.3123(2) 0.2608(2) 0.0223(7) Uani d 1
O O9 0.5294(4) 0.3337(2) -0.0211(2) 0.0239(7) Uani d 1
O O7 0.4059(4) 0.3352(2) 0.1523(2) 0.0233(7) Uani d 1
O O10 0.8002(4) 0.3386(2) 0.0881(2) 0.0253(7) Uani d 1
O O3 0.0418(5) 0.2846(3) -0.0685(3) 0.0424(10) Uani d 1
O O2 0.4741(6) 0.0738(3) -0.0875(3) 0.0430(10) Uani d 1
O O4 0.8856(6) 0.0922(3) 0.0236(3) 0.0391(9) Uani d 1
C C7 0.5235(6) 0.3522(3) 0.2335(3) 0.0190(9) Uani d 1
O O5 0.7127(6) 0.0534(3) 0.2927(3) 0.0417(9) Uani d 1
O O1 0.3004(6) 0.0859(3) 0.1800(3) 0.0462(10) Uani d 1
O O6 1.1610(5) 0.2535(4) 0.2995(3) 0.0459(10) Uani d 1
C C4 0.8448(6) 0.1390(3) 0.0800(3) 0.0262(10) Uani d 1
C C1 0.3453(6) 0.1378(3) 0.1300(4) 0.0271(10) Uani d 1
C C5 0.7343(6) 0.1147(3) 0.2464(3) 0.0243(10) Uani d 1
C C8 0.4787(7) 0.4249(3) 0.2994(3) 0.0288(10) Uani d 1
H H8A 0.579579 0.432174 0.358999 0.043 Uiso calc 1
H H8B 0.370674 0.406277 0.319369 0.043 Uiso calc 1
H H8C 0.456292 0.484157 0.263170 0.043 Uiso calc 1
C C9 0.6840(6) 0.3691(3) 0.0140(3) 0.0211(9) Uani d 1
C C2 0.4554(7) 0.1320(3) -0.0357(3) 0.0269(10) Uani d 1
C C3 0.1837(7) 0.2639(3) -0.0252(4) 0.0260(10) Uani d 1
C C6 1.0190(7) 0.2415(4) 0.2537(4) 0.0263(10) Uani d 1
C C10 0.7308(8) 0.4540(4) -0.0362(4) 0.0350(12) Uani d 1
H H10A 0.830534 0.486855 0.009782 0.053 Uiso calc 1
H H10B 0.625795 0.495203 -0.055015 0.053 Uiso calc 1
H H10C 0.766953 0.435746 -0.096241 0.053 Uiso calc 1

loop_
_atom_site_aniso_label
_atom_site_aniso_U_11
_atom_site_aniso_U_22
_atom_site_aniso_U_33
_atom_site_aniso_U_12
_atom_site_aniso_U_13
_atom_site_aniso_U_23
Os1 0.01386(11) 0.01834(11) 0.01733(10) 0.00051(6) 0.00388(7) -0.00074(5)
Os2 0.01358(11) 0.01921(11) 0.01643(10) 0.00390(6) 0.00506(7) 0.00252(5)
O8 0.0225(17) 0.0263(16) 0.0179(14) 0.0063(13) 0.0052(12) -0.0054(12)
O9 0.0249(17) 0.0267(17) 0.0201(14) -0.0001(14) 0.0058(13) 0.0088(12)
O7 0.0233(17) 0.0236(16) 0.0233(14) 0.0049(13) 0.0064(13) -0.0021(12)
O10 0.0228(17) 0.0235(17) 0.0281(16) -0.0032(13) 0.0042(13) 0.0067(13)
O3 0.020(2) 0.059(3) 0.043(2) 0.0106(17) -0.0002(18) -0.0021(17)
O2 0.051(2) 0.038(2) 0.0347(19) 0.0136(19) 0.0013(17) -0.0148(16)
O4 0.049(2) 0.043(2) 0.0332(18) 0.0186(19) 0.0241(17) -0.0037(16)
C7 0.021(2) 0.019(2) 0.0194(19) -0.0005(17) 0.0094(17) 0.0012(15)
O5 0.056(3) 0.036(2) 0.0348(19) -0.0006(19) 0.0159(18) 0.0141(16)
O1 0.044(2) 0.041(2) 0.061(3) -0.0100(19) 0.026(2) 0.0172(19)
O6 0.017(2) 0.072(3) 0.043(2) -0.001(2) -0.0022(19) 0.007(2)
C4 0.021(2) 0.032(3) 0.027(2) 0.008(2) 0.0091(19) 0.0094(19)
C1 0.017(2) 0.029(3) 0.034(2) -0.0016(19) 0.005(2) -0.0031(19)
C5 0.024(2) 0.027(2) 0.022(2) 0.005(2) 0.0078(18) 0.0005(18)
C8 0.036(3) 0.026(2) 0.027(2) 0.000(2) 0.014(2) -0.0064(18)
C9 0.023(2) 0.019(2) 0.024(2) 0.0017(18) 0.0106(18) 0.0015(16)
C2 0.025(2) 0.029(2) 0.024(2) 0.003(2) 0.0008(19) -0.0003(18)
C3 0.023(3) 0.026(2) 0.030(2) -0.0003(19) 0.009(2) -0.0031(18)
C6 0.025(3) 0.031(2) 0.025(2) 0.004(2) 0.012(2) 0.0021(19)
C10 0.040(3) 0.030(3) 0.038(3) -0.002(2) 0.014(2) 0.010(2)

loop_
_atom_type_symbol
_atom_type_description
_atom_type_scat_dispersion_real
_atom_type_scat_dispersion_imag
_atom_type_scat_source
C C 0.0033 0.0016 'International Tables Vol C Tables 4.2.6.8 and 6.1.1.4'
H H 0.0000 0.0000 'International Tables Vol C Tables 4.2.6.8 and 6.1.1.4'
O O 0.0106 0.0060 'International Tables Vol C Tables 4.2.6.8 and 6.1.1.4'
Os Os -1.2165 7.6030 'International Tables Vol C Tables 4.2.6.8 and 6.1.1.4'

loop_
_geom_angle_atom_site_label_1
_geom_angle_atom_site_label_2
_geom_angle_atom_site_label_3
_geom_angle
O9 Os1 Os2 83.54(8)
O9 Os1 O7 83.14(13)
O7 Os1 Os2 82.46(8)
C1 Os1 Os2 92.46(14)
C1 Os1 O9 174.06(16)
C1 Os1 O7 92.00(17)
C1 Os1 C2 89.8(2)
C1 Os1 C3 95.3(2)
C2 Os1 Os2 95.05(14)
C2 Os1 O9 94.95(18)
C2 Os1 O7 177.01(18)
C2 Os1 C3 95.8(2)
C3 Os1 Os2 166.67(14)
C3 Os1 O9 87.81(17)
C3 Os1 O7 86.47(17)
O8 Os2 Os1 83.26(8)
O10 Os2 Os1 82.12(8)
O10 Os2 O8 84.12(13)
C4 Os2 Os1 92.53(14)
C4 Os2 O8 175.04(16)
C4 Os2 O10 92.72(16)
C4 Os2 C5 90.8(2)
C4 Os2 C6 94.9(2)
C5 Os2 Os1 95.71(14)
C5 Os2 O8 92.21(16)
C5 Os2 O10 175.92(16)
C5 Os2 C6 94.1(2)
C6 Os2 Os1 167.58(15)
C6 Os2 O8 88.79(17)
C6 Os2 O10 87.60(17)
C7 O8 Os2 123.7(3)
C9 O9 Os1 122.9(3)
C7 O7 Os1 124.4(3)
C9 O10 Os2 125.3(3)
O8 C7 O7 124.4(4)
O8 C7 C8 118.6(4)
O7 C7 C8 117.0(4)
O4 C4 Os2 178.3(4)
O1 C1 Os1 177.4(4)
O5 C5 Os2 179.3(5)
C7 C8 H8A 109.5
C7 C8 H8B 109.5
C7 C8 H8C 109.5
H8A C8 H8B 109.5
H8A C8 H8C 109.5
H8B C8 H8C 109.5
O9 C9 C10 117.8(4)
O10 C9 O9 124.8(4)
O10 C9 C10 117.4(4)
O2 C2 Os1 178.7(4)
O3 C3 Os1 178.3(5)
O6 C6 Os2 178.2(5)
C9 C10 H10A 109.5
C9 C10 H10B 109.5
C9 C10 H10C 109.5
H10A C10 H10B 109.5
H10A C10 H10C 109.5
H10B C10 H10C 109.5

loop_
_geom_bond_atom_site_label_1
_geom_bond_atom_site_label_2
_geom_bond_distance
Os1 Os2 2.7419(3)
Os1 O9 2.113(3)
Os1 O7 2.118(3)
Os1 C1 1.876(5)
Os1 C2 1.881(5)
Os1 C3 1.963(5)
Os2 O8 2.116(3)
Os2 O10 2.114(3)
Os2 C4 1.877(5)
Os2 C5 1.889(5)
Os2 C6 1.976(5)
O8 C7 1.262(5)
O9 C9 1.268(5)
O7 C7 1.269(5)
O10 C9 1.251(5)
O3 C3 1.139(6)
O2 C2 1.135(6)
O4 C4 1.137(6)
C7 C8 1.486(6)
O5 C5 1.128(6)
O1 C1 1.131(6)
O6 C6 1.124(7)
C8 H8A 0.9800
C8 H8B 0.9800
C8 H8C 0.9800
C9 C10 1.494(6)
C10 H10A 0.9800
C10 H10B 0.9800
C10 H10C 0.9800
